data_4513669
loop_
_publ_author_name
'Chen, Honghong'
'Ma, Qi'
'Zhou, Yuqiao'
'Yang, Zhou'
'Jazbinsek, Mojca'
'Bian, Yongzhong'
'Ye, Ning'
'Wang, Dong'
'Cao, Hui'
'He, Wanli'

_publ_section_title
;
 Engineering of Organic Chromophores with Large Second-Order Optical
 Nonlinearity and Superior Crystal Growth Ability
;
_journal_issue 11
_journal_name_full 'Crystal Growth &amp; Design'
_journal_page_first 5560
_journal_paper_doi 10.1021/acs.cgd.5b01216
_journal_volume 15
_journal_year 2015
_chemical_formula_sum 'C23 H27 I N2 O S'
_chemical_formula_weight 506.43
_chemical_name_systematic
; 
 ? 
;
_space_group_IT_number 14
_symmetry_cell_setting monoclinic
_symmetry_space_group_name_Hall '-P 2ybc'
_symmetry_space_group_name_H-M 'P 1 21/c 1'
_atom_sites_solution_hydrogens geom
_atom_sites_solution_primary direct
_atom_sites_solution_secondary difmap
_audit_creation_method SHELXL-97
_cell_angle_alpha 90.00
_cell_angle_beta 92.885(10)
_cell_angle_gamma 90.00
_cell_formula_units_Z 4
_cell_length_a 11.9049(8)
_cell_length_b 12.9122(9)
_cell_length_c 14.2096(16)
_cell_measurement_reflns_used 4043
_cell_measurement_temperature 293(2)
_cell_measurement_theta_max 29.0966
_cell_measurement_theta_min 3.1490
_cell_volume 2181.5(3)
_computing_cell_refinement 'Bruker FRAMBO'
_computing_data_collection 'Bruker FRAMBO'
_computing_data_reduction 'Bruker SHELXTL'
_computing_molecular_graphics 'Bruker SHELXTL'
_computing_publication_material 'Bruker SHELXTL'
_computing_structure_refinement 'SHELXL-97 (Sheldrick, 1997)'
_computing_structure_solution 'Bruker SHELXTL'
_diffrn_ambient_temperature 293(2)
_diffrn_detector_area_resol_mean 16.2141
_diffrn_measured_fraction_theta_full 0.998
_diffrn_measured_fraction_theta_max 0.998
_diffrn_measurement_device_type 'Xcalibur, Eos, Gemini'
_diffrn_measurement_method '\w scans'
_diffrn_radiation_monochromator graphite
_diffrn_radiation_source 'fine-focus sealed tube'
_diffrn_radiation_type MoK\a
_diffrn_radiation_wavelength 0.71073
_diffrn_reflns_av_R_equivalents 0.0248
_diffrn_reflns_av_sigmaI/netI 0.0208
_diffrn_reflns_limit_h_max 14
_diffrn_reflns_limit_h_min -14
_diffrn_reflns_limit_k_max 15
_diffrn_reflns_limit_k_min -14
_diffrn_reflns_limit_l_max 15
_diffrn_reflns_limit_l_min -16
_diffrn_reflns_number 15758
_diffrn_reflns_theta_full 25.00
_diffrn_reflns_theta_max 25.00
_diffrn_reflns_theta_min 3.16
_diffrn_standards_interval_count 0
_diffrn_standards_interval_time 0
_diffrn_standards_number 0
_exptl_absorpt_coefficient_mu 1.580
_exptl_absorpt_correction_T_max 1.00000
_exptl_absorpt_correction_T_min 0.77269
_exptl_absorpt_correction_type multi-scan
_exptl_absorpt_process_details
;
CrysAlisPro, Agilent Technologies,
Version 1.171.35.19 (release 27-10-2011 CrysAlis171 .NET)
(compiled Oct 27 2011,15:02:11)
Empirical absorption correction using spherical harmonics,
 implemented in SCALE3 ABSPACK scaling algorithm.
;
_exptl_crystal_colour purple
_exptl_crystal_density_diffrn 1.542
_exptl_crystal_density_method 'not measured'
_exptl_crystal_description block
_exptl_crystal_F_000 1024
_exptl_crystal_size_max 0.12
_exptl_crystal_size_mid 0.10
_exptl_crystal_size_min 0.08
_refine_diff_density_max 1.593
_refine_diff_density_min -1.521
_refine_diff_density_rms 0.088
_refine_ls_extinction_method none
_refine_ls_goodness_of_fit_ref 1.063
_refine_ls_hydrogen_treatment mixed
_refine_ls_matrix_type full
_refine_ls_number_parameters 258
_refine_ls_number_reflns 3837
_refine_ls_number_restraints 3
_refine_ls_restrained_S_all 1.576
_refine_ls_R_factor_all 0.0760
_refine_ls_R_factor_gt 0.0632
_refine_ls_shift/su_max 0.000
_refine_ls_shift/su_mean 0.000
_refine_ls_structure_factor_coef Fsqd
_refine_ls_weighting_details 'calc w=1/[\s^2^(Fo^2^)+(0.0552P)^2^+8.3614P] where P=(Fo^2^+2Fc^2^)/3'
_refine_ls_weighting_scheme calc
_refine_ls_wR_factor_gt 0.1464
_refine_ls_wR_factor_ref 0.1527
_reflns_number_gt 3164
_reflns_number_total 3837
_reflns_threshold_expression >2sigma(I)
_cod_data_source_file cg5b01216_si_001.cif
_cod_data_source_block S-BI-1
_cod_depositor_comments 'Adding full bibliography for 4513667--4513669.cif.'
_cod_database_code 4513669

loop_
_symmetry_equiv_pos_as_xyz
'x, y, z'
'-x, y+1/2, -z+1/2'
'-x, -y, -z'
'x, -y-1/2, z-1/2'

loop_
_atom_site_label
_atom_site_type_symbol
_atom_site_fract_x
_atom_site_fract_y
_atom_site_fract_z
_atom_site_U_iso_or_equiv
_atom_site_adp_type
_atom_site_occupancy
_atom_site_symmetry_multiplicity
_atom_site_calc_flag
_atom_site_refinement_flags
C1 C 0.4045(8) 0.6986(9) 0.6606(8) 0.073(3) Uani 1 1 d .
H1 H 0.3305 0.7212 0.6624 0.087 Uiso 1 1 calc R
C2 C 0.4289(8) 0.5938(9) 0.6636(7) 0.067(3) Uani 1 1 d .
H2 H 0.3706 0.5465 0.6684 0.081 Uiso 1 1 calc R
C3 C 0.5360(7) 0.5587(7) 0.6599(6) 0.055(2) Uani 1 1 d .
H3 H 0.5496 0.4878 0.6605 0.066 Uiso 1 1 calc R
C4 C 0.6276(7) 0.6285(6) 0.6551(5) 0.0407(17) Uani 1 1 d .
C5 C 0.6028(7) 0.7362(7) 0.6534(5) 0.0471(19) Uani 1 1 d .
C6 C 0.4888(8) 0.7677(8) 0.6549(7) 0.064(3) Uani 1 1 d .
H6 H 0.4718 0.8380 0.6519 0.076 Uiso 1 1 calc R
C7 C 0.6904(8) 0.8087(7) 0.6493(6) 0.052(2) Uani 1 1 d .
H7 H 0.6729 0.8789 0.6478 0.063 Uiso 1 1 calc R
C8 C 0.8008(8) 0.7796(6) 0.6473(6) 0.0479(19) Uani 1 1 d .
H8 H 0.8583 0.8281 0.6454 0.057 Uiso 1 1 calc R
C9 C 0.8227(6) 0.6731(6) 0.6482(5) 0.0397(17) Uani 1 1 d .
C10 C 0.7415(6) 0.5988(6) 0.6512(5) 0.0390(17) Uani 1 1 d .
C11 C 0.7951(6) 0.4932(6) 0.6451(5) 0.0399(17) Uani 1 1 d .
C12 C 0.7779(8) 0.4255(7) 0.7320(6) 0.052(2) Uani 1 1 d .
H12A H 0.6989 0.4182 0.7410 0.078 Uiso 1 1 calc R
H12B H 0.8137 0.4576 0.7866 0.078 Uiso 1 1 calc R
H12C H 0.8104 0.3584 0.7228 0.078 Uiso 1 1 calc R
C13 C 0.7529(7) 0.4375(6) 0.5543(6) 0.0482(19) Uani 1 1 d .
H13A H 0.7766 0.4752 0.5006 0.072 Uiso 1 1 calc R
H13B H 0.6723 0.4337 0.5522 0.072 Uiso 1 1 calc R
H13C H 0.7835 0.3687 0.5536 0.072 Uiso 1 1 calc R
C14 C 0.9193(6) 0.5227(6) 0.6414(5) 0.0416(17) Uani 1 1 d .
C15 C 1.0330(7) 0.6838(8) 0.6436(7) 0.062(2) Uani 1 1 d .
H15A H 1.0663 0.6733 0.5842 0.093 Uiso 1 1 calc R
H15B H 1.0836 0.6598 0.6936 0.093 Uiso 1 1 calc R
H15C H 1.0183 0.7562 0.6520 0.093 Uiso 1 1 calc R
C16 C 1.0111(7) 0.4576(7) 0.6350(6) 0.0491(19) Uani 1 1 d .
H16 H 1.0817 0.4888 0.6381 0.059 Uiso 1 1 calc R
C17 C 1.0086(7) 0.3515(7) 0.6244(6) 0.0461(18) Uani 1 1 d .
H17 H 0.9386 0.3197 0.6244 0.055 Uiso 1 1 calc R
C18 C 1.0998(6) 0.2888(6) 0.6138(5) 0.0425(18) Uani 1 1 d .
C19 C 1.0995(7) 0.1824(7) 0.6014(6) 0.049(2) Uani 1 1 d .
H19 H 1.0338 0.1434 0.6012 0.059 Uiso 1 1 calc R
C20 C 1.2025(7) 0.1386(6) 0.5894(6) 0.0464(19) Uani 1 1 d .
H20 H 1.2136 0.0683 0.5793 0.056 Uiso 1 1 calc R
C21 C 1.2891(6) 0.2117(6) 0.5941(5) 0.0406(17) Uani 1 1 d .
C22 C 1.4783(7) 0.2792(7) 0.5928(7) 0.057(2) Uani 1 1 d .
H22A H 1.4701 0.3171 0.6501 0.085 Uiso 1 1 calc R
H22B H 1.4647 0.3246 0.5399 0.085 Uiso 1 1 calc R
H22C H 1.5532 0.2519 0.5918 0.085 Uiso 1 1 calc R
C23 C 1.4386(8) 0.0904(7) 0.5756(8) 0.063(2) Uani 1 1 d .
H23A H 1.3994 0.0589 0.5223 0.095 Uiso 1 1 calc R
H23B H 1.4260 0.0507 0.6312 0.095 Uiso 1 1 calc R
H23C H 1.5177 0.0922 0.5653 0.095 Uiso 1 1 calc R
I1 I 0.77909(6) 0.38858(6) 0.09013(8) 0.1054(5) Uani 1 1 d .
N1 N 1.3978(5) 0.1945(5) 0.5874(5) 0.0466(16) Uani 1 1 d .
N2 N 0.9278(5) 0.6261(5) 0.6450(5) 0.0427(15) Uani 1 1 d .
O1 O 0.979(2) 0.063(2) 0.4110(19) 0.308(12) Uani 1 1 d D
H1S H 1.0234 0.0514 0.3671 0.370 Uiso 1 1 d RD
H2S H 0.9933 0.1279 0.4346 0.370 Uiso 1 1 d RD
S1 S 1.23803(16) 0.33523(15) 0.60997(15) 0.0440(5) Uani 1 1 d .

loop_
_atom_site_aniso_label
_atom_site_aniso_U_11
_atom_site_aniso_U_22
_atom_site_aniso_U_33
_atom_site_aniso_U_23
_atom_site_aniso_U_13
_atom_site_aniso_U_12
C1 0.048(5) 0.088(8) 0.082(7) -0.021(6) 0.001(5) 0.018(5)
C2 0.043(5) 0.079(7) 0.079(7) -0.011(5) 0.001(5) -0.003(5)
C3 0.046(5) 0.055(5) 0.064(6) -0.005(4) -0.001(4) -0.002(4)
C4 0.045(4) 0.044(4) 0.033(4) -0.002(3) 0.000(3) 0.006(3)
C5 0.056(5) 0.050(5) 0.034(4) -0.007(3) -0.005(3) 0.011(4)
C6 0.065(6) 0.062(6) 0.064(6) -0.015(5) -0.005(5) 0.023(5)
C7 0.071(6) 0.039(4) 0.047(5) -0.003(4) 0.000(4) 0.010(4)
C8 0.061(5) 0.038(4) 0.045(5) -0.004(3) 0.000(4) -0.003(4)
C9 0.043(4) 0.040(4) 0.036(4) -0.004(3) 0.002(3) 0.001(3)
C10 0.043(4) 0.038(4) 0.036(4) -0.001(3) -0.002(3) 0.003(3)
C11 0.037(4) 0.036(4) 0.047(4) -0.002(3) 0.004(3) 0.003(3)
C12 0.056(5) 0.045(5) 0.055(5) 0.006(4) 0.010(4) 0.004(4)
C13 0.046(4) 0.042(4) 0.056(5) -0.006(4) -0.003(4) 0.001(4)
C14 0.042(4) 0.046(4) 0.037(4) -0.002(3) 0.004(3) 0.003(3)
C15 0.047(5) 0.058(6) 0.081(7) -0.012(5) 0.009(5) -0.013(4)
C16 0.043(4) 0.051(5) 0.054(5) -0.002(4) 0.004(4) 0.003(4)
C17 0.038(4) 0.054(5) 0.046(5) -0.001(4) 0.001(3) 0.005(4)
C18 0.039(4) 0.048(5) 0.041(4) 0.006(3) 0.005(3) 0.005(3)
C19 0.041(4) 0.049(5) 0.057(5) 0.008(4) 0.006(4) -0.006(4)
C20 0.042(4) 0.035(4) 0.063(5) 0.005(4) 0.005(4) 0.003(3)
C21 0.040(4) 0.046(4) 0.035(4) 0.004(3) 0.003(3) 0.005(3)
C22 0.045(5) 0.065(6) 0.059(5) -0.007(4) 0.004(4) -0.005(4)
C23 0.045(5) 0.061(6) 0.083(7) -0.005(5) 0.003(5) 0.012(4)
I1 0.0414(4) 0.0648(5) 0.2101(12) 0.0414(6) 0.0084(5) 0.0063(3)
N1 0.035(3) 0.049(4) 0.056(4) -0.003(3) 0.005(3) 0.004(3)
N2 0.040(3) 0.039(4) 0.049(4) -0.005(3) 0.006(3) -0.002(3)
O1 0.28(3) 0.27(3) 0.37(3) 0.00(2) -0.04(2) -0.05(2)
S1 0.0399(10) 0.0415(11) 0.0507(11) -0.0020(9) 0.0030(8) 0.0018(8)

loop_
_atom_type_symbol
_atom_type_description
_atom_type_scat_dispersion_real
_atom_type_scat_dispersion_imag
_atom_type_scat_source
C C 0.0033 0.0016 'International Tables Vol C Tables 4.2.6.8 and 6.1.1.4'
H H 0.0000 0.0000 'International Tables Vol C Tables 4.2.6.8 and 6.1.1.4'
N N 0.0061 0.0033 'International Tables Vol C Tables 4.2.6.8 and 6.1.1.4'
S S 0.1246 0.1234 'International Tables Vol C Tables 4.2.6.8 and 6.1.1.4'
I I -0.4742 1.8119 'International Tables Vol C Tables 4.2.6.8 and 6.1.1.4'
O O 0.0106 0.0060 'International Tables Vol C Tables 4.2.6.8 and 6.1.1.4'

loop_
_geom_angle_atom_site_label_1
_geom_angle_atom_site_label_2
_geom_angle_atom_site_label_3
_geom_angle
C6 C1 C2 119.6(9)
C6 C1 H1 120.2
C2 C1 H1 120.2
C3 C2 C1 121.4(10)
C3 C2 H2 119.3
C1 C2 H2 119.3
C2 C3 C4 121.0(9)
C2 C3 H3 119.5
C4 C3 H3 119.5
C10 C4 C3 124.8(7)
C10 C4 C5 117.7(7)
C3 C4 C5 117.6(7)
C7 C5 C6 121.5(8)
C7 C5 C4 119.9(8)
C6 C5 C4 118.6(8)
C1 C6 C5 121.8(9)
C1 C6 H6 119.1
C5 C6 H6 119.1
C8 C7 C5 122.2(8)
C8 C7 H7 118.9
C5 C7 H7 118.9
C7 C8 C9 116.7(8)
C7 C8 H8 121.6
C9 C8 H8 121.6
C10 C9 N2 109.5(7)
C10 C9 C8 124.0(7)
N2 C9 C8 126.5(7)
C9 C10 C4 119.6(7)
C9 C10 C11 109.3(7)
C4 C10 C11 131.1(7)
C10 C11 C14 100.9(6)
C10 C11 C12 113.2(6)
C14 C11 C12 109.7(6)
C10 C11 C13 110.5(6)
C14 C11 C13 111.3(6)
C12 C11 C13 111.0(7)
C11 C12 H12A 109.5
C11 C12 H12B 109.5
H12A C12 H12B 109.5
C11 C12 H12C 109.5
H12A C12 H12C 109.5
H12B C12 H12C 109.5
C11 C13 H13A 109.5
C11 C13 H13B 109.5
H13A C13 H13B 109.5
C11 C13 H13C 109.5
H13A C13 H13C 109.5
H13B C13 H13C 109.5
N2 C14 C16 123.3(7)
N2 C14 C11 108.5(6)
C16 C14 C11 128.2(7)
N2 C15 H15A 109.5
N2 C15 H15B 109.5
H15A C15 H15B 109.5
N2 C15 H15C 109.5
H15A C15 H15C 109.5
H15B C15 H15C 109.5
C17 C16 C14 126.6(8)
C17 C16 H16 116.7
C14 C16 H16 116.7
C18 C17 C16 125.9(8)
C18 C17 H17 117.0
C16 C17 H17 117.0
C17 C18 C19 127.1(8)
C17 C18 S1 123.5(6)
C19 C18 S1 109.4(6)
C20 C19 C18 115.3(8)
C20 C19 H19 122.3
C18 C19 H19 122.3
C19 C20 C21 112.2(7)
C19 C20 H20 123.9
C21 C20 H20 123.9
N1 C21 C20 127.2(7)
N1 C21 S1 121.2(6)
C20 C21 S1 111.6(6)
N1 C22 H22A 109.5
N1 C22 H22B 109.5
H22A C22 H22B 109.5
N1 C22 H22C 109.5
H22A C22 H22C 109.5
H22B C22 H22C 109.5
N1 C23 H23A 109.5
N1 C23 H23B 109.5
H23A C23 H23B 109.5
N1 C23 H23C 109.5
H23A C23 H23C 109.5
H23B C23 H23C 109.5
C21 N1 C23 120.2(7)
C21 N1 C22 121.0(7)
C23 N1 C22 118.8(7)
C14 N2 C9 111.7(6)
C14 N2 C15 124.8(7)
C9 N2 C15 123.5(7)
H1S O1 H2S 108.5
C21 S1 C18 91.4(4)

loop_
_geom_bond_atom_site_label_1
_geom_bond_atom_site_label_2
_geom_bond_distance
C1 C6 1.348(15)
C1 C2 1.384(15)
C1 H1 0.9300
C2 C3 1.357(13)
C2 H2 0.9300
C3 C4 1.419(12)
C3 H3 0.9300
C4 C10 1.413(11)
C4 C5 1.421(11)
C5 C7 1.406(12)
C5 C6 1.417(12)
C6 H6 0.9300
C7 C8 1.368(12)
C7 H7 0.9300
C8 C9 1.399(11)
C8 H8 0.9300
C9 C10 1.365(11)
C9 N2 1.393(10)
C10 C11 1.510(10)
C11 C14 1.531(10)
C11 C12 1.535(11)
C11 C13 1.538(11)
C12 H12A 0.9600
C12 H12B 0.9600
C12 H12C 0.9600
C13 H13A 0.9600
C13 H13B 0.9600
C13 H13C 0.9600
C14 N2 1.341(10)
C14 C16 1.385(11)
C15 N2 1.458(10)
C15 H15A 0.9600
C15 H15B 0.9600
C15 H15C 0.9600
C16 C17 1.379(12)
C16 H16 0.9300
C17 C18 1.369(11)
C17 H17 0.9300
C18 C19 1.386(11)
C18 S1 1.754(8)
C19 C20 1.369(11)
C19 H19 0.9300
C20 C21 1.397(11)
C20 H20 0.9300
C21 N1 1.322(10)
C21 S1 1.725(8)
C22 N1 1.454(11)
C22 H22A 0.9600
C22 H22B 0.9600
C22 H22C 0.9600
C23 N1 1.442(11)
C23 H23A 0.9600
C23 H23B 0.9600
C23 H23C 0.9600
O1 H1S 0.8497
O1 H2S 0.9178
